data_1549383
loop_
_publ_author_name
'Jayaraman, Arumugam'
'Misal Castro, Luis C.'
'Desrosiers, Vincent'
'Fontaine, Fr\'ed\'eric-Georges'

_publ_section_title
;
 Metal-free borylative dearomatization of indoles: exploring the divergent
 reactivity of aminoborane C-H borylation catalysts.
;
_journal_issue 22
_journal_name_full 'Chemical science'
_journal_page_first 5057
_journal_page_last 5063
_journal_paper_doi 10.1039/c8sc01093e
_journal_volume 9
_journal_year 2018
_chemical_formula_moiety 'C21 H25 B F N O4 S'
_chemical_formula_sum 'C21 H25 B F N O4 S'
_chemical_formula_weight 417.29
_chemical_name_systematic '3-Bpin-5-F-2-Me-1-SO2Ph indoline'
_chemical_properties_physical Moisture-sensitive
_space_group_crystal_system monoclinic
_space_group_IT_number 14
_space_group_name_Hall '-P 2ybc'
_space_group_name_H-M_alt 'P 1 21/c 1'
_symmetry_space_group_name_Hall '-P 2ybc'
_symmetry_space_group_name_H-M 'P 1 21/c 1'
_atom_sites_solution_hydrogens geom
_atom_sites_solution_primary dual
_audit_creation_date 2018-01-19
_audit_creation_method
;
Olex2 1.2
(compiled 2017.08.10 svn.r3458 for OlexSys, GUI svn.r5381)
;
_audit_update_record
;
2018-01-25 deposited with the CCDC.
2018-05-07 downloaded from the CCDC.
;
_cell_angle_alpha 90
_cell_angle_beta 105.495(2)
_cell_angle_gamma 90
_cell_formula_units_Z 4
_cell_length_a 10.5498(5)
_cell_length_b 19.2550(9)
_cell_length_c 10.4914(5)
_cell_measurement_reflns_used 9786
_cell_measurement_temperature 150
_cell_measurement_theta_max 60.728
_cell_measurement_theta_min 3.784
_cell_volume 2053.72(17)
_computing_cell_refinement
'SAINT (2013) V8.38A; Integration Software for Single Crystal Data. Bruker AXS Inc., Madison, WI 53719-1173.'
_computing_data_collection
;
APEX 2 (2013) Bruker AXS Inc., Madison, WI 53719-1173.
;
_computing_data_reduction
'SAINT (2013) V8.38A; Integration Software for Single Crystal Data. Bruker AXS Inc., Madison, WI 53719-1173.'
_computing_molecular_graphics 'Olex2 (Dolomanov et al., 2009)'
_computing_publication_material 'Olex2 (Dolomanov et al., 2009)'
_computing_structure_refinement 'XL (Sheldrick, 2008)'
_computing_structure_solution 'XT (Sheldrick, 2015)'
_diffrn_ambient_temperature 150
_diffrn_detector 'CMOS Area detector'
_diffrn_detector_area_resol_mean 10.24
_diffrn_detector_type 'Bruker Photon 100 CMOS Detector'
_diffrn_measured_fraction_theta_full 0.997
_diffrn_measured_fraction_theta_max 0.995
_diffrn_measurement_device 'k-geometry diffractometer'
_diffrn_measurement_device_type 'Bruker Venture Metaljet'
_diffrn_measurement_method '\w and \f scans'
_diffrn_radiation_collimation 'Focusing mirrors'
_diffrn_radiation_monochromator 'Helios MX Mirror Optics'
_diffrn_radiation_probe x-ray
_diffrn_radiation_type GaK\a
_diffrn_radiation_wavelength 1.34139
_diffrn_reflns_av_R_equivalents 0.0428
_diffrn_reflns_av_unetI/netI 0.0273
_diffrn_reflns_Laue_measured_fraction_full 0.997
_diffrn_reflns_Laue_measured_fraction_max 0.995
_diffrn_reflns_limit_h_max 13
_diffrn_reflns_limit_h_min -13
_diffrn_reflns_limit_k_max 24
_diffrn_reflns_limit_k_min -25
_diffrn_reflns_limit_l_max 13
_diffrn_reflns_limit_l_min -13
_diffrn_reflns_number 27426
_diffrn_reflns_point_group_measured_fraction_full 0.997
_diffrn_reflns_point_group_measured_fraction_max 0.995
_diffrn_reflns_theta_full 53.594
_diffrn_reflns_theta_max 60.715
_diffrn_reflns_theta_min 3.783
_diffrn_source 'Metal Jet'
_diffrn_source_target Ga
_diffrn_source_type 'Gallium Liquid Metal Jet Source'
_exptl_absorpt_coefficient_mu 1.111
_exptl_absorpt_correction_T_max 0.7519
_exptl_absorpt_correction_T_min 0.6123
_exptl_absorpt_correction_type multi-scan
_exptl_absorpt_process_details
'SADABS-2016/2 (Bruker,2016/2) was used for absorption correction. wR2(int) was 0.1225 before and 0.0698 after correction. The Ratio of minimum to maximum transmission is 0.8143. The \l/2 correction factor is Not present.'
_exptl_crystal_colour 'clear light colourless'
_exptl_crystal_colour_lustre clear
_exptl_crystal_colour_modifier light
_exptl_crystal_colour_primary colourless
_exptl_crystal_density_diffrn 1.350
_exptl_crystal_description Block
_exptl_crystal_F_000 880
_exptl_crystal_recrystallization_method 'crystallized from CDCl3/Hexane'
_exptl_crystal_size_max 0.42
_exptl_crystal_size_mid 0.16
_exptl_crystal_size_min 0.15
_refine_diff_density_max 0.340
_refine_diff_density_min -0.322
_refine_diff_density_rms 0.068
_refine_ls_extinction_coef 0.0084(5)
_refine_ls_extinction_expression Fc^*^=kFc[1+0.001xFc^2^\l^3^/sin(2\q)]^-1/4^
_refine_ls_extinction_method 'SHELXL-2018/1 (Sheldrick 2018)'
_refine_ls_goodness_of_fit_ref 1.070
_refine_ls_hydrogen_treatment constr
_refine_ls_matrix_type full
_refine_ls_number_parameters 268
_refine_ls_number_reflns 4699
_refine_ls_number_restraints 0
_refine_ls_restrained_S_all 1.070
_refine_ls_R_factor_all 0.0494
_refine_ls_R_factor_gt 0.0435
_refine_ls_shift/su_max 0.001
_refine_ls_shift/su_mean 0.000
_refine_ls_structure_factor_coef Fsqd
_refine_ls_weighting_details 'w=1/[\s^2^(Fo^2^)+(0.0538P)^2^+0.9475P] where P=(Fo^2^+2Fc^2^)/3'
_refine_ls_weighting_scheme calc
_refine_ls_wR_factor_gt 0.1123
_refine_ls_wR_factor_ref 0.1172
_reflns_Friedel_coverage 0.000
_reflns_number_gt 4109
_reflns_number_total 4699
_reflns_threshold_expression 'I > 2\s(I)'
_cod_data_source_file c8sc01093e2.cif
_cod_data_source_block fred54
_cod_depositor_comments
;
The following automatic conversions were performed:

'_diffrn_radiation_probe' value 'X-ray' changed to 'x-ray' according
to
/home/data/users/saulius/crontab/automatic-downloads/rss-feeds/RSC/lib/dictionaries/cif_core.dic
dictionary named 'cif_core.dic' version 2.4.2 from 2011-04-26.

Automatic conversion script
Id: cif_fix_values 4973 2017-02-22 13:04:09Z antanas 

 Adding full bibliography for 1549382--1549383.cif.
;
_cod_database_code 1549383
_shelx_shelxl_version_number 2018/1
_shelx_space_group_comment
;
The symmetry employed for this shelxl refinement is uniquely defined
by the following loop, which should always be used as a source of
symmetry information in preference to the above space-group names.
They are only intended as comments.
;
_shelx_estimated_absorpt_t_max 0.851
_shelx_estimated_absorpt_t_min 0.653
_olex2_refinement_description
;
1. Fixed Uiso
 At 1.2 times of:
  All C(H) groups
 At 1.5 times of:
  All C(H,H,H) groups
2.a Ternary CH refined with riding coordinates:
 C1(H1), C2(H2)
2.b Aromatic/amide H refined with riding coordinates:
 C5(H5), C6(H6), C8(H8), C11(H11), C12(H12), C13(H13), C14(H14), C15(H15)
2.c Idealised Me refined as rotating group:
 C9(H9A,H9B,H9C), C18(H18A,H18B,H18C), C19(H19A,H19B,H19C), C20(H20A,H20B,
 H20C), C21(H21A,H21B,H21C)
;
_olex2_exptl_crystal_mounting_method 'mounted on a cryoloop'
_olex2_submission_original_sample_id AJ3-09
_olex2_submission_special_instructions 'No special instructions were received'

loop_
_space_group_symop_operation_xyz
'x, y, z'
'-x, y+1/2, -z+1/2'
'-x, -y, -z'
'x, -y-1/2, z-1/2'

loop_
_atom_site_label
_atom_site_type_symbol
_atom_site_fract_x
_atom_site_fract_y
_atom_site_fract_z
_atom_site_U_iso_or_equiv
_atom_site_adp_type
_atom_site_occupancy
_atom_site_site_symmetry_order
_atom_site_calc_flag
_atom_site_refinement_flags_posn
B1 B 0.57880(16) 0.29229(9) 0.62618(18) 0.0303(3) Uani 1 1 d .
C1 C 0.83685(14) 0.27141(8) 0.69575(16) 0.0317(3) Uani 1 1 d .
H1 H 0.819063 0.273637 0.784632 0.038 Uiso 1 1 calc R
C2 C 0.70582(14) 0.26821(8) 0.58540(16) 0.0307(3) Uani 1 1 d .
H2 H 0.692624 0.221149 0.543634 0.037 Uiso 1 1 calc R
C3 C 0.72359(14) 0.32257(8) 0.48704(15) 0.0297(3) Uani 1 1 d .
C4 C 0.83432(14) 0.36339(8) 0.54091(15) 0.0302(3) Uani 1 1 d .
C5 C 0.86703(16) 0.41886(8) 0.47216(17) 0.0351(3) Uani 1 1 d .
H5 H 0.943623 0.445687 0.509048 0.042 Uiso 1 1 calc R
C6 C 0.78494(16) 0.43456(9) 0.34726(17) 0.0367(3) Uani 1 1 d .
H6 H 0.803984 0.472687 0.297951 0.044 Uiso 1 1 calc R
C7 C 0.67613(16) 0.39377(9) 0.29711(16) 0.0370(3) Uani 1 1 d .
C8 C 0.64266(15) 0.33791(9) 0.36299(16) 0.0347(3) Uani 1 1 d .
H8 H 0.566759 0.310821 0.324775 0.042 Uiso 1 1 calc R
C9 C 0.92901(16) 0.21144(9) 0.6907(2) 0.0415(4) Uani 1 1 d .
H9A H 0.887516 0.167608 0.704808 0.062 Uiso 1 1 calc GR
H9B H 1.011430 0.217456 0.760008 0.062 Uiso 1 1 calc GR
H9C H 0.947524 0.210570 0.604012 0.062 Uiso 1 1 calc GR
C10 C 0.89869(14) 0.44821(8) 0.83366(15) 0.0310(3) Uani 1 1 d .
C11 C 0.82501(17) 0.43123(9) 0.92113(17) 0.0389(4) Uani 1 1 d .
H11 H 0.825056 0.385122 0.953373 0.047 Uiso 1 1 calc R
C12 C 0.75138(18) 0.48266(10) 0.96063(18) 0.0429(4) Uani 1 1 d .
H12 H 0.700708 0.471657 1.020369 0.051 Uiso 1 1 calc R
C13 C 0.75123(16) 0.54968(10) 0.91375(17) 0.0399(4) Uani 1 1 d .
H13 H 0.700525 0.584510 0.941331 0.048 Uiso 1 1 calc R
C14 C 0.82446(19) 0.56619(9) 0.82701(18) 0.0426(4) Uani 1 1 d .
H14 H 0.824230 0.612399 0.795205 0.051 Uiso 1 1 calc R
C15 C 0.89847(17) 0.51553(9) 0.78606(17) 0.0380(4) Uani 1 1 d .
H15 H 0.948592 0.526798 0.725946 0.046 Uiso 1 1 calc R
C16 C 0.36379(14) 0.31676(9) 0.60936(16) 0.0339(3) Uani 1 1 d .
C17 C 0.45624(15) 0.36776(9) 0.70720(15) 0.0335(3) Uani 1 1 d .
C18 C 0.25775(17) 0.35168(12) 0.50186(18) 0.0492(5) Uani 1 1 d .
H18A H 0.199017 0.377980 0.542270 0.074 Uiso 1 1 calc GR
H18B H 0.207032 0.316291 0.442497 0.074 Uiso 1 1 calc GR
H18C H 0.298681 0.383318 0.451380 0.074 Uiso 1 1 calc GR
C19 C 0.30178(17) 0.26091(11) 0.6757(2) 0.0485(4) Uani 1 1 d .
H19A H 0.369791 0.239184 0.746820 0.073 Uiso 1 1 calc GR
H19B H 0.260785 0.225628 0.610339 0.073 Uiso 1 1 calc GR
H19C H 0.234799 0.281919 0.712719 0.073 Uiso 1 1 calc GR
C20 C 0.47603(19) 0.43652(9) 0.6434(2) 0.0464(4) Uani 1 1 d .
H20A H 0.499151 0.427581 0.560475 0.070 Uiso 1 1 calc GR
H20B H 0.547120 0.462591 0.703663 0.070 Uiso 1 1 calc GR
H20C H 0.394549 0.463648 0.625176 0.070 Uiso 1 1 calc GR
C21 C 0.42171(17) 0.37919(12) 0.83682(17) 0.0474(5) Uani 1 1 d .
H21A H 0.332976 0.398780 0.819206 0.071 Uiso 1 1 calc GR
H21B H 0.485014 0.411437 0.892033 0.071 Uiso 1 1 calc GR
H21C H 0.424813 0.334742 0.883059 0.071 Uiso 1 1 calc GR
F1 F 0.59606(11) 0.40959(7) 0.17474(10) 0.0529(3) Uani 1 1 d .
N1 N 0.90002(12) 0.33773(6) 0.66816(13) 0.0325(3) Uani 1 1 d .
O1 O 1.04198(12) 0.33686(6) 0.89359(12) 0.0441(3) Uani 1 1 d .
O2 O 1.08642(11) 0.41935(6) 0.72853(13) 0.0403(3) Uani 1 1 d .
O3 O 0.58426(10) 0.33228(6) 0.73417(11) 0.0327(3) Uani 1 1 d .
O4 O 0.45556(10) 0.28228(6) 0.54622(12) 0.0374(3) Uani 1 1 d .
S1 S 0.99536(3) 0.38388(2) 0.78560(4) 0.03306(13) Uani 1 1 d .

loop_
_atom_site_aniso_label
_atom_site_aniso_U_11
_atom_site_aniso_U_22
_atom_site_aniso_U_33
_atom_site_aniso_U_23
_atom_site_aniso_U_13
_atom_site_aniso_U_12
B1 0.0278(8) 0.0263(8) 0.0389(9) 0.0024(6) 0.0124(7) -0.0004(6)
C1 0.0279(7) 0.0269(7) 0.0425(8) 0.0006(6) 0.0130(6) -0.0017(5)
C2 0.0272(7) 0.0264(7) 0.0406(8) -0.0015(6) 0.0126(6) -0.0023(5)
C3 0.0272(7) 0.0274(7) 0.0376(8) -0.0046(6) 0.0143(6) 0.0001(5)
C4 0.0279(7) 0.0268(7) 0.0376(8) -0.0033(6) 0.0117(6) 0.0008(5)
C5 0.0334(7) 0.0295(7) 0.0443(9) -0.0024(6) 0.0139(6) -0.0050(6)
C6 0.0398(8) 0.0327(8) 0.0416(9) 0.0012(7) 0.0180(7) -0.0004(6)
C7 0.0366(8) 0.0435(9) 0.0327(8) -0.0009(7) 0.0121(6) 0.0011(7)
C8 0.0308(7) 0.0375(8) 0.0378(8) -0.0069(6) 0.0125(6) -0.0053(6)
C9 0.0338(8) 0.0299(8) 0.0604(11) 0.0033(7) 0.0120(7) 0.0027(6)
C10 0.0275(7) 0.0321(7) 0.0323(7) -0.0035(6) 0.0060(5) -0.0015(6)
C11 0.0412(9) 0.0387(8) 0.0384(8) 0.0038(7) 0.0134(7) -0.0033(7)
C12 0.0399(9) 0.0549(11) 0.0378(8) -0.0045(8) 0.0173(7) -0.0052(8)
C13 0.0366(8) 0.0464(9) 0.0365(8) -0.0086(7) 0.0095(6) 0.0037(7)
C14 0.0523(10) 0.0346(8) 0.0439(9) -0.0001(7) 0.0179(8) 0.0043(7)
C15 0.0443(9) 0.0335(8) 0.0404(8) -0.0006(7) 0.0186(7) -0.0012(7)
C16 0.0255(7) 0.0400(8) 0.0373(8) 0.0003(7) 0.0104(6) 0.0042(6)
C17 0.0265(7) 0.0393(8) 0.0349(8) -0.0006(6) 0.0086(6) 0.0068(6)
C18 0.0339(8) 0.0687(13) 0.0412(9) 0.0020(9) 0.0036(7) 0.0095(8)
C19 0.0297(8) 0.0514(11) 0.0679(12) 0.0089(9) 0.0190(8) -0.0006(7)
C20 0.0492(10) 0.0341(9) 0.0565(11) -0.0001(8) 0.0151(8) 0.0053(7)
C21 0.0330(8) 0.0724(13) 0.0379(9) -0.0069(8) 0.0113(7) 0.0101(8)
F1 0.0502(6) 0.0693(8) 0.0359(5) 0.0083(5) 0.0059(4) -0.0090(5)
N1 0.0308(6) 0.0253(6) 0.0397(7) 0.0002(5) 0.0065(5) -0.0026(5)
O1 0.0403(6) 0.0382(6) 0.0463(7) 0.0011(5) -0.0012(5) 0.0053(5)
O2 0.0268(5) 0.0405(6) 0.0554(7) -0.0096(5) 0.0138(5) -0.0054(4)
O3 0.0255(5) 0.0369(6) 0.0364(6) 0.0010(4) 0.0092(4) 0.0039(4)
O4 0.0266(5) 0.0425(6) 0.0452(6) -0.0096(5) 0.0127(5) -0.0012(4)
S1 0.02560(19) 0.0306(2) 0.0412(2) -0.00296(15) 0.00582(15) -0.00021(13)

loop_
_atom_type_symbol
_atom_type_description
_atom_type_scat_dispersion_real
_atom_type_scat_dispersion_imag
_atom_type_scat_source
C C 0.0140 0.0070 'International Tables Vol C Tables 4.2.6.8 and 6.1.1.4'
H H 0.0000 0.0000 'International Tables Vol C Tables 4.2.6.8 and 6.1.1.4'
B B 0.0070 0.0030 'International Tables Vol C Tables 4.2.6.8 and 6.1.1.4'
F F 0.0580 0.0410 'International Tables Vol C Tables 4.2.6.8 and 6.1.1.4'
N N 0.0250 0.0140 'International Tables Vol C Tables 4.2.6.8 and 6.1.1.4'
O O 0.0390 0.0250 'International Tables Vol C Tables 4.2.6.8 and 6.1.1.4'
S S 0.2920 0.4250 'International Tables Vol C Tables 4.2.6.8 and 6.1.1.4'

loop_
_geom_angle_atom_site_label_1
_geom_angle_atom_site_label_2
_geom_angle_atom_site_label_3
_geom_angle
O3 B1 C2 122.81(14)
O3 B1 O4 114.55(13)
O4 B1 C2 122.10(14)
C2 C1 H1 110.3
C9 C1 H1 110.3
C9 C1 C2 113.28(13)
N1 C1 H1 110.3
N1 C1 C2 104.05(12)
N1 C1 C9 108.54(12)
B1 C2 H2 110.8
C1 C2 B1 115.95(13)
C1 C2 H2 110.8
C3 C2 B1 104.45(12)
C3 C2 C1 103.49(12)
C3 C2 H2 110.8
C4 C3 C2 110.81(13)
C8 C3 C2 129.03(14)
C8 C3 C4 119.99(14)
C3 C4 N1 109.31(13)
C5 C4 C3 121.46(15)
C5 C4 N1 129.23(14)
C4 C5 H5 120.7
C4 C5 C6 118.54(15)
C6 C5 H5 120.7
C5 C6 H6 120.6
C7 C6 C5 118.72(15)
C7 C6 H6 120.6
C6 C7 C8 123.72(16)
F1 C7 C6 118.35(15)
F1 C7 C8 117.93(15)
C3 C8 H8 121.2
C7 C8 C3 117.57(15)
C7 C8 H8 121.2
C1 C9 H9A 109.5
C1 C9 H9B 109.5
C1 C9 H9C 109.5
H9A C9 H9B 109.5
H9A C9 H9C 109.5
H9B C9 H9C 109.5
C11 C10 S1 119.46(13)
C15 C10 C11 120.61(15)
C15 C10 S1 119.92(12)
C10 C11 H11 120.5
C12 C11 C10 119.02(16)
C12 C11 H11 120.5
C11 C12 H12 119.7
C13 C12 C11 120.51(16)
C13 C12 H12 119.7
C12 C13 H13 119.9
C14 C13 C12 120.20(16)
C14 C13 H13 119.9
C13 C14 H14 119.9
C13 C14 C15 120.20(17)
C15 C14 H14 119.9
C10 C15 H15 120.3
C14 C15 C10 119.46(15)
C14 C15 H15 120.3
C18 C16 C17 114.67(14)
C18 C16 C19 109.37(14)
C19 C16 C17 114.44(14)
O4 C16 C17 102.10(11)
O4 C16 C18 107.99(13)
O4 C16 C19 107.61(13)
C20 C17 C16 113.16(14)
C21 C17 C16 115.09(14)
C21 C17 C20 111.23(15)
O3 C17 C16 102.39(12)
O3 C17 C20 105.17(13)
O3 C17 C21 108.85(13)
C16 C18 H18A 109.5
C16 C18 H18B 109.5
C16 C18 H18C 109.5
H18A C18 H18B 109.5
H18A C18 H18C 109.5
H18B C18 H18C 109.5
C16 C19 H19A 109.5
C16 C19 H19B 109.5
C16 C19 H19C 109.5
H19A C19 H19B 109.5
H19A C19 H19C 109.5
H19B C19 H19C 109.5
C17 C20 H20A 109.5
C17 C20 H20B 109.5
C17 C20 H20C 109.5
H20A C20 H20B 109.5
H20A C20 H20C 109.5
H20B C20 H20C 109.5
C17 C21 H21A 109.5
C17 C21 H21B 109.5
C17 C21 H21C 109.5
H21A C21 H21B 109.5
H21A C21 H21C 109.5
H21B C21 H21C 109.5
C1 N1 S1 122.21(11)
C4 N1 C1 110.28(12)
C4 N1 S1 124.70(10)
B1 O3 C17 105.70(12)
B1 O4 C16 107.12(12)
N1 S1 C10 108.19(7)
O1 S1 C10 108.73(8)
O1 S1 N1 105.42(7)
O1 S1 O2 120.35(8)
O2 S1 C10 106.76(7)
O2 S1 N1 106.92(7)

loop_
_geom_bond_atom_site_label_1
_geom_bond_atom_site_label_2
_geom_bond_distance
B1 C2 1.581(2)
B1 O3 1.358(2)
B1 O4 1.360(2)
C1 H1 1.0000
C1 C2 1.549(2)
C1 C9 1.520(2)
C1 N1 1.5039(19)
C2 H2 1.0000
C2 C3 1.516(2)
C3 C4 1.396(2)
C3 C8 1.384(2)
C4 C5 1.383(2)
C4 N1 1.418(2)
C5 H5 0.9500
C5 C6 1.397(2)
C6 H6 0.9500
C6 C7 1.374(2)
C7 C8 1.375(2)
C7 F1 1.3693(19)
C8 H8 0.9500
C9 H9A 0.9800
C9 H9B 0.9800
C9 H9C 0.9800
C10 C11 1.391(2)
C10 C15 1.389(2)
C10 S1 1.7617(16)
C11 H11 0.9500
C11 C12 1.388(2)
C12 H12 0.9500
C12 C13 1.381(3)
C13 H13 0.9500
C13 C14 1.379(2)
C14 H14 0.9500
C14 C15 1.387(2)
C15 H15 0.9500
C16 C17 1.560(2)
C16 C18 1.517(2)
C16 C19 1.521(2)
C16 O4 1.4696(18)
C17 C20 1.523(2)
C17 C21 1.515(2)
C17 O3 1.4720(17)
C18 H18A 0.9800
C18 H18B 0.9800
C18 H18C 0.9800
C19 H19A 0.9800
C19 H19B 0.9800
C19 H19C 0.9800
C20 H20A 0.9800
C20 H20B 0.9800
C20 H20C 0.9800
C21 H21A 0.9800
C21 H21B 0.9800
C21 H21C 0.9800
N1 S1 1.6301(13)
O1 S1 1.4308(13)
O2 S1 1.4336(12)

loop_
_geom_hbond_atom_site_label_D
_geom_hbond_atom_site_label_H
_geom_hbond_atom_site_label_A
_geom_hbond_distance_DH
_geom_hbond_distance_HA
_geom_hbond_distance_DA
_geom_hbond_angle_DHA
_geom_hbond_site_symmetry_A
_geom_hbond_publ_flag
C5 H5 O2 0.95 2.44 3.044(2) 120.9 . yes
C6 H6 O2 0.95 2.43 3.311(2) 154.1 3_766 yes
C21 H21A O2 0.98 2.55 3.501(2) 163.3 1_455 yes

loop_
_geom_torsion_atom_site_label_1
_geom_torsion_atom_site_label_2
_geom_torsion_atom_site_label_3
_geom_torsion_atom_site_label_4
_geom_torsion
B1 C2 C3 C4 110.35(14)
B1 C2 C3 C8 -64.84(19)
C1 C2 C3 C4 -11.43(16)
C1 C2 C3 C8 173.38(15)
C1 N1 S1 C10 -93.95(12)
C1 N1 S1 O1 22.22(13)
C1 N1 S1 O2 151.40(11)
C2 B1 O3 C17 155.78(14)
C2 B1 O4 C16 -174.63(14)
C2 C1 N1 C4 -12.69(15)
C2 C1 N1 S1 149.12(11)
C2 C3 C4 C5 -176.66(13)
C2 C3 C4 N1 3.84(16)
C2 C3 C8 C7 174.97(14)
C3 C4 C5 C6 1.3(2)
C3 C4 N1 C1 5.90(16)
C3 C4 N1 S1 -155.36(11)
C4 C3 C8 C7 0.2(2)
C4 C5 C6 C7 -0.8(2)
C4 N1 S1 C10 65.18(14)
C4 N1 S1 O1 -178.64(12)
C4 N1 S1 O2 -49.47(14)
C5 C4 N1 C1 -173.54(15)
C5 C4 N1 S1 25.2(2)
C5 C6 C7 C8 0.0(3)
C5 C6 C7 F1 179.88(15)
C6 C7 C8 C3 0.3(2)
C8 C3 C4 C5 -1.0(2)
C8 C3 C4 N1 179.53(13)
C9 C1 C2 B1 142.55(14)
C9 C1 C2 C3 -103.73(14)
C9 C1 N1 C4 108.21(15)
C9 C1 N1 S1 -89.98(15)
C10 C11 C12 C13 0.0(3)
C11 C10 C15 C14 0.3(3)
C11 C10 S1 N1 81.40(14)
C11 C10 S1 O1 -32.60(15)
C11 C10 S1 O2 -163.84(13)
C11 C12 C13 C14 0.0(3)
C12 C13 C14 C15 0.2(3)
C13 C14 C15 C10 -0.3(3)
C15 C10 C11 C12 -0.2(2)
C15 C10 S1 N1 -99.78(14)
C15 C10 S1 O1 146.22(13)
C15 C10 S1 O2 14.98(15)
C16 C17 O3 B1 26.25(15)
C17 C16 O4 B1 19.00(16)
C18 C16 C17 C20 -31.07(19)
C18 C16 C17 C21 98.35(18)
C18 C16 C17 O3 -143.73(14)
C18 C16 O4 B1 140.23(15)
C19 C16 C17 C20 -158.64(14)
C19 C16 C17 C21 -29.21(19)
C19 C16 C17 O3 88.70(15)
C19 C16 O4 B1 -101.80(15)
C20 C17 O3 B1 -92.21(15)
C21 C17 O3 B1 148.51(15)
F1 C7 C8 C3 -179.55(14)
N1 C1 C2 B1 -99.77(14)
N1 C1 C2 C3 13.94(14)
N1 C4 C5 C6 -179.31(15)
O3 B1 C2 C1 19.2(2)
O3 B1 C2 C3 -93.93(17)
O3 B1 O4 C16 -2.90(18)
O4 B1 C2 C1 -169.72(14)
O4 B1 C2 C3 77.12(17)
O4 B1 O3 C17 -15.89(17)
O4 C16 C17 C20 85.42(15)
O4 C16 C17 C21 -145.15(14)
O4 C16 C17 O3 -27.24(14)
S1 C10 C11 C12 178.62(13)
S1 C10 C15 C14 -178.46(13)
